data_4079025
loop_
_publ_author_name
'Semproni, Scott P.'
'Milsmann, Carsten'
'Chirik, Paul J.'

_publ_section_title
;
 Side-on Dinitrogen Complexes of Titanocenes with Disubstituted
 Cyclopentadienyl Ligands: Synthesis, Structure, and Spectroscopic
 Characterization
;
_journal_issue 9
_journal_name_full Organometallics
_journal_page_first 3672
_journal_paper_doi 10.1021/om300156z
_journal_volume 31
_journal_year 2012
_chemical_formula_sum 'C28 H36 Ti2'
_chemical_formula_weight 468.37
_chemical_name_systematic
;
 ?
;
_space_group_IT_number 14
_symmetry_cell_setting monoclinic
_symmetry_space_group_name_Hall '-P 2ybc'
_symmetry_space_group_name_H-M 'P 1 21/c 1'
_atom_sites_solution_hydrogens geom
_atom_sites_solution_primary direct
_atom_sites_solution_secondary difmap
_audit_creation_method SHELXL-97
_cell_angle_alpha 90.00
_cell_angle_beta 100.1410(10)
_cell_angle_gamma 90.00
_cell_formula_units_Z 4
_cell_length_a 13.3103(4)
_cell_length_b 12.5477(4)
_cell_length_c 16.1143(5)
_cell_measurement_reflns_used 37
_cell_measurement_temperature 100(2)
_cell_measurement_theta_max 36.0813
_cell_measurement_theta_min 11.5814
_cell_volume 2649.26(14)
_computing_structure_refinement 'SHELXL-97 (Sheldrick, 2008)'
_diffrn_ambient_temperature 100(2)
_diffrn_measured_fraction_theta_full 0.986
_diffrn_measured_fraction_theta_max 0.986
_diffrn_radiation_monochromator none
_diffrn_radiation_source 'fine-focus sealed tube'
_diffrn_radiation_type CuK\a
_diffrn_radiation_wavelength 1.54178
_diffrn_reflns_av_R_equivalents 0.0247
_diffrn_reflns_av_sigmaI/netI 0.0177
_diffrn_reflns_limit_h_max 15
_diffrn_reflns_limit_h_min -15
_diffrn_reflns_limit_k_max 14
_diffrn_reflns_limit_k_min -11
_diffrn_reflns_limit_l_max 19
_diffrn_reflns_limit_l_min -18
_diffrn_reflns_number 27493
_diffrn_reflns_theta_full 66.11
_diffrn_reflns_theta_max 66.11
_diffrn_reflns_theta_min 3.37
_exptl_absorpt_coefficient_mu 5.185
_exptl_absorpt_correction_T_max 0.7527
_exptl_absorpt_correction_T_min 0.5088
_exptl_absorpt_correction_type multi-scan
_exptl_absorpt_process_details 'SADABS V2008/1 (Bruker AXS)'
_exptl_crystal_colour 'clear dark blue-green'
_exptl_crystal_density_diffrn 1.174
_exptl_crystal_density_method 'not measured'
_exptl_crystal_description plate
_exptl_crystal_F_000 992
_exptl_crystal_size_max 0.228
_exptl_crystal_size_mid 0.070
_exptl_crystal_size_min 0.055
_platon_squeeze_details
;
The unit cell contains one half of a disordered diethyl ether molecule
which was modeled as a diffuse contribution to the overall scattering without 
specific atom positions by SQUEEZE/PLATON.
;
_refine_diff_density_max 0.287
_refine_diff_density_min -0.218
_refine_diff_density_rms 0.042
_refine_ls_extinction_method none
_refine_ls_goodness_of_fit_ref 1.036
_refine_ls_hydrogen_treatment mixed
_refine_ls_matrix_type full
_refine_ls_number_parameters 283
_refine_ls_number_reflns 4560
_refine_ls_number_restraints 0
_refine_ls_restrained_S_all 1.036
_refine_ls_R_factor_all 0.0281
_refine_ls_R_factor_gt 0.0274
_refine_ls_shift/su_max 0.001
_refine_ls_shift/su_mean 0.000
_refine_ls_structure_factor_coef Fsqd
_refine_ls_weighting_details 'calc w=1/[\s^2^(Fo^2^)+(0.0355P)^2^+1.6627P] where P=(Fo^2^+2Fc^2^)/3'
_refine_ls_weighting_scheme calc
_refine_ls_wR_factor_gt 0.0719
_refine_ls_wR_factor_ref 0.0724
_reflns_number_gt 4407
_reflns_number_total 4560
_reflns_threshold_expression >2\s(I)
_cod_data_source_file om300156z_si_003.cif
_cod_data_source_block sps23
_cod_original_sg_symbol_H-M 'P 21/c'
_cod_database_code 4079025

loop_
_symmetry_equiv_pos_as_xyz
'x, y, z'
'-x, y+1/2, -z+1/2'
'-x, -y, -z'
'x, -y-1/2, z-1/2'

loop_
_atom_site_label
_atom_site_type_symbol
_atom_site_fract_x
_atom_site_fract_y
_atom_site_fract_z
_atom_site_U_iso_or_equiv
_atom_site_adp_type
_atom_site_occupancy
_atom_site_symmetry_multiplicity
_atom_site_calc_flag
_atom_site_refinement_flags
C1 C 0.43611(12) 0.12510(13) 0.44227(9) 0.0218(3) Uani 1 1 d .
H1 H 0.3979 0.0705 0.4632 0.026 Uiso 1 1 calc R
C2 C 0.51973(11) 0.11037(13) 0.39875(9) 0.0204(3) Uani 1 1 d .
H2 H 0.5478 0.0439 0.3863 0.024 Uiso 1 1 calc R
C3 C 0.55325(12) 0.21154(13) 0.37754(10) 0.0212(3) Uani 1 1 d .
C4 C 0.49224(12) 0.28980(13) 0.40902(10) 0.0235(3) Uani 1 1 d .
C5 C 0.42071(12) 0.23669(14) 0.44853(10) 0.0237(3) Uani 1 1 d .
H5 H 0.3704 0.2698 0.4750 0.028 Uiso 1 1 calc R
C6 C 0.64288(12) 0.23331(14) 0.33471(11) 0.0275(4) Uani 1 1 d .
H6A H 0.7029 0.2503 0.3772 0.041 Uiso 1 1 calc R
H6B H 0.6271 0.2937 0.2961 0.041 Uiso 1 1 calc R
H6C H 0.6570 0.1701 0.3029 0.041 Uiso 1 1 calc R
C7 C 0.51057(15) 0.40804(14) 0.40881(12) 0.0323(4) Uani 1 1 d .
H7A H 0.4473 0.4457 0.4135 0.048 Uiso 1 1 calc R
H7B H 0.5326 0.4285 0.3561 0.048 Uiso 1 1 calc R
H7C H 0.5638 0.4270 0.4567 0.048 Uiso 1 1 calc R
C8 C 0.41979(13) 0.21989(15) 0.17345(10) 0.0282(4) Uani 1 1 d .
H8 H 0.4802 0.1905 0.1589 0.034 Uiso 1 1 calc R
C9 C 0.41213(13) 0.31672(14) 0.21618(10) 0.0259(4) Uani 1 1 d .
H9 H 0.4666 0.3650 0.2343 0.031 Uiso 1 1 calc R
C10 C 0.30993(12) 0.33004(13) 0.22752(10) 0.0217(3) Uani 1 1 d .
C11 C 0.25312(12) 0.24167(13) 0.18856(9) 0.0223(3) Uani 1 1 d .
C12 C 0.32127(13) 0.17452(14) 0.15613(10) 0.0260(4) Uani 1 1 d .
H12 H 0.3039 0.1093 0.1273 0.031 Uiso 1 1 calc R
C13 C 0.26546(14) 0.42530(14) 0.26409(12) 0.0326(4) Uani 1 1 d .
H13A H 0.3208 0.4709 0.2926 0.049 Uiso 1 1 calc R
H13B H 0.2234 0.4017 0.3048 0.049 Uiso 1 1 calc R
H13C H 0.2232 0.4656 0.2188 0.049 Uiso 1 1 calc R
C14 C 0.13905(13) 0.23140(15) 0.17789(11) 0.0299(4) Uani 1 1 d .
H14A H 0.1067 0.2875 0.1400 0.045 Uiso 1 1 calc R
H14B H 0.1179 0.2386 0.2329 0.045 Uiso 1 1 calc R
H14C H 0.1181 0.1614 0.1538 0.045 Uiso 1 1 calc R
C15 C 0.21713(12) -0.02820(14) 0.51517(10) 0.0247(4) Uani 1 1 d .
H15 H 0.2632 -0.0753 0.5488 0.030 Uiso 1 1 calc R
C16 C 0.21956(12) 0.08451(14) 0.51807(9) 0.0228(3) Uani 1 1 d .
H16 H 0.2676 0.1265 0.5547 0.027 Uiso 1 1 calc R
C17 C 0.13881(12) 0.12413(13) 0.45752(10) 0.0229(3) Uani 1 1 d .
C18 C 0.08547(12) 0.03599(13) 0.41595(10) 0.0225(3) Uani 1 1 d .
C19 C 0.13318(12) -0.05769(14) 0.45274(10) 0.0237(3) Uani 1 1 d .
H19 H 0.1123 -0.1286 0.4380 0.028 Uiso 1 1 calc R
C20 C 0.11004(14) 0.23890(14) 0.44217(11) 0.0316(4) Uani 1 1 d .
H20A H 0.0489 0.2546 0.4661 0.047 Uiso 1 1 calc R
H20B H 0.0960 0.2527 0.3814 0.047 Uiso 1 1 calc R
H20C H 0.1664 0.2844 0.4690 0.047 Uiso 1 1 calc R
C21 C -0.01008(13) 0.04197(16) 0.35017(11) 0.0313(4) Uani 1 1 d .
H21A H -0.0221 -0.0271 0.3217 0.047 Uiso 1 1 calc R
H21B H -0.0019 0.0971 0.3088 0.047 Uiso 1 1 calc R
H21C H -0.0683 0.0598 0.3773 0.047 Uiso 1 1 calc R
C22 C 0.34600(11) 0.00639(13) 0.28727(9) 0.0191(3) Uani 1 1 d .
C23 C 0.24360(12) -0.02507(13) 0.24815(10) 0.0208(3) Uani 1 1 d .
H23 H 0.2022 0.0131 0.2040 0.025 Uiso 1 1 calc R
C24 C 0.21365(12) -0.11969(13) 0.28430(10) 0.0223(3) Uani 1 1 d .
C25 C 0.29665(12) -0.15340(13) 0.34626(10) 0.0214(3) Uani 1 1 d .
C26 C 0.37621(11) -0.07926(12) 0.34677(9) 0.0193(3) Uani 1 1 d .
H26 H 0.4414 -0.0847 0.3817 0.023 Uiso 1 1 calc R
C27 C 0.11667(13) -0.18076(15) 0.25565(12) 0.0317(4) Uani 1 1 d .
H27A H 0.1296 -0.2388 0.2182 0.047 Uiso 1 1 calc R
H27B H 0.0647 -0.1328 0.2253 0.047 Uiso 1 1 calc R
H27C H 0.0924 -0.2105 0.3048 0.047 Uiso 1 1 calc R
C28 C 0.30176(13) -0.25271(13) 0.39848(11) 0.0276(4) Uani 1 1 d .
H28A H 0.3074 -0.3149 0.3628 0.041 Uiso 1 1 calc R
H28B H 0.2397 -0.2587 0.4231 0.041 Uiso 1 1 calc R
H28C H 0.3615 -0.2495 0.4437 0.041 Uiso 1 1 calc R
Ti1 Ti 0.379310(19) 0.17757(2) 0.306190(16) 0.01715(9) Uani 1 1 d .
Ti2 Ti 0.253334(19) 0.02374(2) 0.385492(16) 0.01668(9) Uani 1 1 d .
H1T H 0.2519(16) 0.1562(17) 0.3431(13) 0.040(6) Uiso 1 1 d .

loop_
_atom_site_aniso_label
_atom_site_aniso_U_11
_atom_site_aniso_U_22
_atom_site_aniso_U_33
_atom_site_aniso_U_23
_atom_site_aniso_U_13
_atom_site_aniso_U_12
C1 0.0206(8) 0.0283(8) 0.0164(7) 0.0033(6) 0.0028(6) -0.0017(6)
C2 0.0160(7) 0.0256(8) 0.0185(7) 0.0026(6) 0.0001(6) 0.0001(6)
C3 0.0163(7) 0.0276(8) 0.0181(7) 0.0034(6) -0.0015(6) -0.0019(6)
C4 0.0226(8) 0.0266(8) 0.0188(8) -0.0003(6) -0.0036(6) -0.0017(7)
C5 0.0234(8) 0.0308(9) 0.0162(7) -0.0025(6) 0.0014(6) 0.0022(7)
C6 0.0188(8) 0.0336(9) 0.0294(9) 0.0092(7) 0.0026(7) -0.0030(7)
C7 0.0353(10) 0.0272(9) 0.0312(9) -0.0021(7) -0.0028(8) -0.0029(8)
C8 0.0238(8) 0.0444(10) 0.0185(8) 0.0110(7) 0.0096(7) 0.0062(7)
C9 0.0200(8) 0.0363(10) 0.0210(8) 0.0118(7) 0.0023(6) -0.0050(7)
C10 0.0193(8) 0.0277(8) 0.0175(7) 0.0063(6) 0.0015(6) -0.0003(6)
C11 0.0198(8) 0.0309(9) 0.0152(7) 0.0061(6) 0.0004(6) -0.0005(7)
C12 0.0306(9) 0.0339(9) 0.0131(7) 0.0036(6) 0.0025(7) 0.0011(7)
C13 0.0336(10) 0.0287(9) 0.0339(10) 0.0036(8) 0.0015(8) 0.0037(8)
C14 0.0206(8) 0.0384(10) 0.0285(9) 0.0079(7) -0.0018(7) -0.0022(7)
C15 0.0206(8) 0.0362(9) 0.0191(8) 0.0071(7) 0.0082(6) 0.0030(7)
C16 0.0209(8) 0.0345(9) 0.0145(7) -0.0033(6) 0.0072(6) 0.0006(7)
C17 0.0200(8) 0.0312(9) 0.0198(8) -0.0017(7) 0.0097(6) 0.0038(7)
C18 0.0142(7) 0.0327(9) 0.0223(8) -0.0002(7) 0.0078(6) 0.0007(6)
C19 0.0196(8) 0.0284(8) 0.0256(8) 0.0030(7) 0.0108(6) -0.0018(7)
C20 0.0335(10) 0.0320(10) 0.0310(9) -0.0030(8) 0.0107(8) 0.0089(8)
C21 0.0169(8) 0.0466(11) 0.0304(9) -0.0024(8) 0.0041(7) 0.0028(7)
C22 0.0155(7) 0.0260(8) 0.0170(7) -0.0009(6) 0.0065(6) 0.0011(6)
C23 0.0183(8) 0.0269(8) 0.0171(7) -0.0037(6) 0.0026(6) 0.0019(6)
C24 0.0182(8) 0.0261(8) 0.0225(8) -0.0075(6) 0.0034(6) -0.0009(6)
C25 0.0207(8) 0.0228(8) 0.0221(8) -0.0047(6) 0.0080(6) 0.0000(6)
C26 0.0146(7) 0.0249(8) 0.0193(7) -0.0028(6) 0.0055(6) 0.0022(6)
C27 0.0238(9) 0.0338(10) 0.0359(10) -0.0090(8) 0.0011(7) -0.0065(7)
C28 0.0271(9) 0.0246(8) 0.0323(9) -0.0002(7) 0.0085(7) -0.0009(7)
Ti1 0.01392(15) 0.02388(16) 0.01367(15) 0.00197(10) 0.00249(10) 0.00002(10)
Ti2 0.01418(14) 0.02111(15) 0.01541(14) -0.00071(10) 0.00439(10) -0.00019(10)

loop_
_atom_type_symbol
_atom_type_description
_atom_type_scat_dispersion_real
_atom_type_scat_dispersion_imag
_atom_type_scat_source
C C 0.0181 0.0091 'International Tables Vol C Tables 4.2.6.8 and 6.1.1.4'
H H 0.0000 0.0000 'International Tables Vol C Tables 4.2.6.8 and 6.1.1.4'
Ti Ti 0.2191 1.8069 'International Tables Vol C Tables 4.2.6.8 and 6.1.1.4'

loop_
_geom_angle_atom_site_label_1
_geom_angle_atom_site_label_2
_geom_angle_atom_site_label_3
_geom_angle
C5 C1 C2 107.27(14)
C5 C1 Ti1 75.93(9)
C2 C1 Ti1 73.80(9)
C3 C2 C1 108.07(14)
C3 C2 Ti1 76.79(9)
C1 C2 Ti1 70.21(9)
C2 C3 C4 108.10(14)
C2 C3 C6 125.87(15)
C4 C3 C6 125.89(15)
C2 C3 Ti1 68.96(8)
C4 C3 Ti1 74.59(9)
C6 C3 Ti1 125.45(11)
C5 C4 C3 108.01(14)
C5 C4 C7 126.36(16)
C3 C4 C7 125.24(15)
C5 C4 Ti1 69.67(9)
C3 C4 Ti1 71.69(9)
C7 C4 Ti1 129.82(11)
C4 C5 C1 108.53(14)
C4 C5 Ti1 76.78(9)
C1 C5 Ti1 68.69(9)
C9 C8 C12 107.44(15)
C9 C8 Ti1 72.72(9)
C12 C8 Ti1 74.67(9)
C8 C9 C10 108.60(15)
C8 C9 Ti1 72.51(9)
C10 C9 Ti1 73.83(9)
C9 C10 C11 107.41(15)
C9 C10 C13 126.88(16)
C11 C10 C13 125.32(15)
C9 C10 Ti1 71.53(9)
C11 C10 Ti1 74.70(9)
C13 C10 Ti1 124.90(11)
C12 C11 C10 107.67(14)
C12 C11 C14 127.70(16)
C10 C11 C14 124.36(15)
C12 C11 Ti1 71.92(9)
C10 C11 Ti1 71.00(9)
C14 C11 Ti1 127.20(11)
C11 C12 C8 108.83(16)
C11 C12 Ti1 74.37(9)
C8 C12 Ti1 70.86(9)
C16 C15 C19 107.18(14)
C16 C15 Ti2 75.03(9)
C19 C15 Ti2 72.31(9)
C17 C16 C15 108.64(15)
C17 C16 Ti2 74.55(9)
C15 C16 Ti2 69.98(9)
C16 C17 C18 108.04(15)
C16 C17 C20 126.49(16)
C18 C17 C20 125.40(15)
C16 C17 Ti2 71.40(9)
C18 C17 Ti2 70.93(9)
C20 C17 Ti2 125.71(11)
C19 C18 C17 107.43(14)
C19 C18 C21 126.63(16)
C17 C18 C21 125.73(15)
C19 C18 Ti2 70.36(9)
C17 C18 Ti2 74.75(9)
C21 C18 Ti2 124.45(11)
C18 C19 C15 108.69(15)
C18 C19 Ti2 74.58(9)
C15 C19 Ti2 72.18(9)
C26 C22 C23 102.45(13)
C26 C22 Ti2 73.77(8)
C23 C22 Ti2 74.62(9)
C26 C22 Ti1 127.28(11)
C23 C22 Ti1 118.40(11)
Ti2 C22 Ti1 85.87(6)
C24 C23 C22 111.19(14)
C24 C23 Ti2 78.28(9)
C22 C23 Ti2 67.46(8)
C23 C24 C25 107.47(14)
C23 C24 C27 126.33(15)
C25 C24 C27 125.84(16)
C23 C24 Ti2 66.98(9)
C25 C24 Ti2 72.37(9)
C27 C24 Ti2 131.25(11)
C26 C25 C24 107.40(14)
C26 C25 C28 125.89(15)
C24 C25 C28 126.62(15)
C26 C25 Ti2 66.64(9)
C24 C25 Ti2 73.53(9)
C28 C25 Ti2 127.54(11)
C25 C26 C22 111.42(14)
C25 C26 Ti2 78.41(9)
C22 C26 Ti2 68.17(8)
C22 Ti1 C1 82.91(6)
C22 Ti1 C2 81.68(6)
C1 Ti1 C2 35.99(6)
C22 Ti1 C8 99.59(6)
C1 Ti1 C8 147.72(6)
C2 Ti1 C8 112.09(6)
C22 Ti1 C9 133.70(6)
C1 Ti1 C9 137.46(6)
C2 Ti1 C9 116.49(6)
C8 Ti1 C9 34.77(6)
C22 Ti1 C5 116.35(6)
C1 Ti1 C5 35.38(6)
C2 Ti1 C5 58.23(6)
C8 Ti1 C5 138.85(6)
C9 Ti1 C5 108.97(6)
C22 Ti1 C10 131.11(6)
C1 Ti1 C10 140.44(6)
C2 Ti1 C10 145.05(6)
C8 Ti1 C10 57.77(6)
C9 Ti1 C10 34.64(6)
C5 Ti1 C10 105.30(6)
C22 Ti1 C12 79.87(6)
C1 Ti1 C12 162.30(6)
C2 Ti1 C12 135.71(6)
C8 Ti1 C12 34.47(6)
C9 Ti1 C12 57.00(6)
C5 Ti1 C12 162.19(6)
C10 Ti1 C12 56.88(6)
C22 Ti1 C3 112.80(6)
C1 Ti1 C3 58.07(5)
C2 Ti1 C3 34.25(5)
C8 Ti1 C3 92.22(6)
C9 Ti1 C3 84.10(6)
C5 Ti1 C3 56.70(5)
C10 Ti1 C3 110.92(6)
C12 Ti1 C3 126.01(6)
C22 Ti1 C11 96.88(6)
C1 Ti1 C11 155.09(5)
C2 Ti1 C11 168.79(5)
C8 Ti1 C11 57.05(6)
C9 Ti1 C11 56.94(6)
C5 Ti1 C11 131.09(6)
C10 Ti1 C11 34.31(6)
C12 Ti1 C11 33.71(6)
C3 Ti1 C11 141.03(5)
C22 Ti1 C4 137.04(6)
C1 Ti1 C4 57.45(6)
C2 Ti1 C4 56.87(6)
C8 Ti1 C4 105.71(6)
C9 Ti1 C4 80.44(6)
C5 Ti1 C4 33.55(6)
C10 Ti1 C4 91.84(5)
C12 Ti1 C4 137.10(6)
C3 Ti1 C4 33.72(5)
C11 Ti1 C4 126.00(6)
C22 Ti1 Ti2 46.76(4)
C1 Ti1 Ti2 61.28(4)
C2 Ti1 Ti2 86.55(4)
C8 Ti1 Ti2 140.27(5)
C9 Ti1 Ti2 156.89(4)
C5 Ti1 Ti2 80.87(4)
C10 Ti1 Ti2 123.42(4)
C12 Ti1 Ti2 108.34(4)
C3 Ti1 Ti2 118.02(4)
C11 Ti1 Ti2 100.61(4)
C4 Ti1 Ti2 113.71(4)
C22 Ti2 C26 38.06(6)
C22 Ti2 C23 37.92(6)
C26 Ti2 C23 59.83(6)
C22 Ti2 C15 149.23(6)
C26 Ti2 C15 111.34(6)
C23 Ti2 C15 144.55(6)
C22 Ti2 C19 144.96(6)
C26 Ti2 C19 118.00(6)
C23 Ti2 C19 114.16(6)
C15 Ti2 C19 35.51(6)
C22 Ti2 C18 145.96(6)
C26 Ti2 C18 147.99(6)
C23 Ti2 C18 108.87(6)
C15 Ti2 C18 58.65(6)
C19 Ti2 C18 35.06(6)
C22 Ti2 C16 154.37(6)
C26 Ti2 C16 133.70(6)
C23 Ti2 C16 165.70(6)
C15 Ti2 C16 34.98(6)
C19 Ti2 C16 57.88(6)
C18 Ti2 C16 57.43(6)
C22 Ti2 C25 61.67(6)
C26 Ti2 C25 34.95(5)
C23 Ti2 C25 58.14(6)
C15 Ti2 C25 94.27(6)
C19 Ti2 C25 86.15(6)
C18 Ti2 C25 113.04(6)
C16 Ti2 C25 128.45(6)
C22 Ti2 C24 61.44(6)
C26 Ti2 C24 58.09(5)
C23 Ti2 C24 34.75(6)
C15 Ti2 C24 110.02(6)
C19 Ti2 C24 84.30(6)
C18 Ti2 C24 94.91(6)
C16 Ti2 C24 141.92(6)
C25 Ti2 C24 34.10(5)
C22 Ti2 C17 151.91(6)
C26 Ti2 C17 167.67(6)
C23 Ti2 C17 132.20(6)
C15 Ti2 C17 57.78(6)
C19 Ti2 C17 57.47(6)
C18 Ti2 C17 34.32(6)
C16 Ti2 C17 34.05(5)
C25 Ti2 C17 143.58(6)
C24 Ti2 C17 128.82(5)
C22 Ti2 Ti1 47.36(4)
C26 Ti2 Ti1 76.30(4)
C23 Ti2 Ti1 72.44(4)
C15 Ti2 Ti1 142.03(4)
C19 Ti2 Ti1 165.69(4)
C18 Ti2 Ti1 131.74(4)
C16 Ti2 Ti1 112.66(4)
C25 Ti2 Ti1 107.80(4)
C24 Ti2 Ti1 105.32(4)
C17 Ti2 Ti1 108.46(4)

loop_
_geom_bond_atom_site_label_1
_geom_bond_atom_site_label_2
_geom_bond_distance
C1 C5 1.421(2)
C1 C2 1.428(2)
C1 Ti1 2.2869(15)
C2 C3 1.407(2)
C2 Ti1 2.3340(15)
C3 C4 1.423(2)
C3 C6 1.505(2)
C3 Ti1 2.4344(15)
C4 C5 1.403(2)
C4 C7 1.504(2)
C4 Ti1 2.4721(16)
C5 Ti1 2.3811(16)
C8 C9 1.409(3)
C8 C12 1.412(3)
C8 Ti1 2.3567(15)
C9 C10 1.414(2)
C9 Ti1 2.3593(16)
C10 C11 1.424(2)
C10 C13 1.500(2)
C10 Ti1 2.3891(16)
C11 C12 1.405(2)
C11 C14 1.503(2)
C11 Ti1 2.4371(15)
C12 Ti1 2.4058(16)
C15 C16 1.415(2)
C15 C19 1.415(2)
C15 Ti2 2.3191(16)
C16 C17 1.409(2)
C16 Ti2 2.3845(15)
C17 C18 1.417(2)
C17 C20 1.499(2)
C17 Ti2 2.4250(15)
C18 C19 1.416(2)
C18 C21 1.507(2)
C18 Ti2 2.3755(15)
C19 Ti2 2.3208(15)
C22 C26 1.449(2)
C22 C23 1.452(2)
C22 Ti2 2.1821(15)
C22 Ti1 2.2035(16)
C23 C24 1.411(2)
C23 Ti2 2.2780(15)
C24 C25 1.417(2)
C24 C27 1.502(2)
C24 Ti2 2.4236(16)
C25 C26 1.408(2)
C25 C28 1.498(2)
C25 Ti2 2.4085(16)
C26 Ti2 2.2570(15)
Ti1 Ti2 2.9875(4)

loop_
_geom_torsion_atom_site_label_1
_geom_torsion_atom_site_label_2
_geom_torsion_atom_site_label_3
_geom_torsion_atom_site_label_4
_geom_torsion
C5 C1 C2 C3 -1.08(17)
Ti1 C1 C2 C3 68.10(11)
C5 C1 C2 Ti1 -69.18(11)
C1 C2 C3 C4 1.10(17)
Ti1 C2 C3 C4 64.84(11)
C1 C2 C3 C6 177.00(14)
Ti1 C2 C3 C6 -119.26(15)
C1 C2 C3 Ti1 -63.74(10)
C2 C3 C4 C5 -0.70(17)
C6 C3 C4 C5 -176.60(15)
Ti1 C3 C4 C5 60.50(11)
C2 C3 C4 C7 172.50(15)
C6 C3 C4 C7 -3.4(3)
Ti1 C3 C4 C7 -126.30(16)
C2 C3 C4 Ti1 -61.20(10)
C6 C3 C4 Ti1 122.91(15)
C3 C4 C5 C1 0.02(18)
C7 C4 C5 C1 -173.08(15)
Ti1 C4 C5 C1 61.81(11)
C3 C4 C5 Ti1 -61.78(11)
C7 C4 C5 Ti1 125.11(16)
C2 C1 C5 C4 0.65(17)
Ti1 C1 C5 C4 -67.07(11)
C2 C1 C5 Ti1 67.72(10)
C12 C8 C9 C10 1.64(18)
Ti1 C8 C9 C10 -65.54(11)
C12 C8 C9 Ti1 67.17(11)
C8 C9 C10 C11 -1.97(18)
Ti1 C9 C10 C11 -66.64(11)
C8 C9 C10 C13 -175.09(15)
Ti1 C9 C10 C13 120.23(16)
C8 C9 C10 Ti1 64.68(11)
C9 C10 C11 C12 1.54(17)
C13 C10 C11 C12 174.80(15)
Ti1 C10 C11 C12 -62.99(11)
C9 C10 C11 C14 -172.85(15)
C13 C10 C11 C14 0.4(2)
Ti1 C10 C11 C14 122.62(15)
C9 C10 C11 Ti1 64.52(11)
C13 C10 C11 Ti1 -122.21(16)
C10 C11 C12 C8 -0.54(18)
C14 C11 C12 C8 173.61(15)
Ti1 C11 C12 C8 -62.93(11)
C10 C11 C12 Ti1 62.39(11)
C14 C11 C12 Ti1 -123.47(16)
C9 C8 C12 C11 -0.67(18)
Ti1 C8 C12 C11 65.18(11)
C9 C8 C12 Ti1 -65.86(11)
C19 C15 C16 C17 -0.64(17)
Ti2 C15 C16 C17 65.03(11)
C19 C15 C16 Ti2 -65.68(11)
C15 C16 C17 C18 -0.27(17)
Ti2 C16 C17 C18 61.82(11)
C15 C16 C17 C20 176.77(15)
Ti2 C16 C17 C20 -121.14(16)
C15 C16 C17 Ti2 -62.10(11)
C16 C17 C18 C19 1.08(17)
C20 C17 C18 C19 -176.00(15)
Ti2 C17 C18 C19 63.21(10)
C16 C17 C18 C21 176.12(15)
C20 C17 C18 C21 -1.0(3)
Ti2 C17 C18 C21 -121.75(16)
C16 C17 C18 Ti2 -62.12(11)
C20 C17 C18 Ti2 120.80(15)
C17 C18 C19 C15 -1.49(17)
C21 C18 C19 C15 -176.47(15)
Ti2 C18 C19 C15 64.63(11)
C17 C18 C19 Ti2 -66.12(11)
C21 C18 C19 Ti2 118.89(16)
C16 C15 C19 C18 1.32(17)
Ti2 C15 C19 C18 -66.20(11)
C16 C15 C19 Ti2 67.52(11)
C26 C22 C23 C24 2.43(17)
Ti2 C22 C23 C24 -66.62(11)
Ti1 C22 C23 C24 -143.11(11)
C26 C22 C23 Ti2 69.05(9)
Ti1 C22 C23 Ti2 -76.49(8)
C22 C23 C24 C25 -1.41(18)
Ti2 C23 C24 C25 -61.39(11)
C22 C23 C24 C27 -174.80(15)
Ti2 C23 C24 C27 125.22(16)
C22 C23 C24 Ti2 59.98(11)
C23 C24 C25 C26 -0.29(17)
C27 C24 C25 C26 173.15(15)
Ti2 C24 C25 C26 -58.26(10)
C23 C24 C25 C28 -177.14(15)
C27 C24 C25 C28 -3.7(3)
Ti2 C24 C25 C28 124.89(16)
C23 C24 C25 Ti2 57.97(11)
C27 C24 C25 Ti2 -128.59(16)
C24 C25 C26 C22 1.90(18)
C28 C25 C26 C22 178.78(14)
Ti2 C25 C26 C22 -60.78(10)
C24 C25 C26 Ti2 62.67(11)
C28 C25 C26 Ti2 -120.45(15)
C23 C22 C26 C25 -2.61(16)
Ti2 C22 C26 C25 67.07(11)
Ti1 C22 C26 C25 138.66(12)
C23 C22 C26 Ti2 -69.69(9)
Ti1 C22 C26 Ti2 71.59(10)
C26 C22 Ti1 C1 -9.18(13)
C23 C22 Ti1 C1 126.83(12)
Ti2 C22 Ti1 C1 56.79(5)
C26 C22 Ti1 C2 27.13(13)
C23 C22 Ti1 C2 163.14(12)
Ti2 C22 Ti1 C2 93.10(5)
C26 C22 Ti1 C8 138.28(13)
C23 C22 Ti1 C8 -85.71(12)
Ti2 C22 Ti1 C8 -155.75(5)
C26 C22 Ti1 C9 146.06(12)
C23 C22 Ti1 C9 -77.92(13)
Ti2 C22 Ti1 C9 -147.97(6)
C26 C22 Ti1 C5 -21.10(15)
C23 C22 Ti1 C5 114.92(12)
Ti2 C22 Ti1 C5 44.88(7)
C26 C22 Ti1 C10 -166.50(11)
C23 C22 Ti1 C10 -30.49(15)
Ti2 C22 Ti1 C10 -100.53(7)
C26 C22 Ti1 C12 166.69(14)
C23 C22 Ti1 C12 -57.30(12)
Ti2 C22 Ti1 C12 -127.34(6)
C26 C22 Ti1 C3 41.74(14)
C23 C22 Ti1 C3 177.76(11)
Ti2 C22 Ti1 C3 107.72(5)
C26 C22 Ti1 C11 -164.08(13)
C23 C22 Ti1 C11 -28.07(12)
Ti2 C22 Ti1 C11 -98.11(5)
C26 C22 Ti1 C4 12.51(17)
C23 C22 Ti1 C4 148.52(11)
Ti2 C22 Ti1 C4 78.48(8)
C26 C22 Ti1 Ti2 -65.97(12)
C23 C22 Ti1 Ti2 70.04(11)
C5 C1 Ti1 C22 -161.36(10)
C2 C1 Ti1 C22 85.58(10)
C5 C1 Ti1 C2 113.05(13)
C5 C1 Ti1 C8 101.89(14)
C2 C1 Ti1 C8 -11.16(17)
C5 C1 Ti1 C9 45.24(13)
C2 C1 Ti1 C9 -67.81(13)
C2 C1 Ti1 C5 -113.05(13)
C5 C1 Ti1 C10 -8.50(14)
C2 C1 Ti1 C10 -121.55(11)
C5 C1 Ti1 C12 -174.86(17)
C2 C1 Ti1 C12 72.1(2)
C5 C1 Ti1 C3 76.12(10)
C2 C1 Ti1 C3 -36.93(9)
C5 C1 Ti1 C11 -70.29(17)
C2 C1 Ti1 C11 176.65(13)
C5 C1 Ti1 C4 36.02(9)
C2 C1 Ti1 C4 -77.03(10)
C5 C1 Ti1 Ti2 -117.33(10)
C2 C1 Ti1 Ti2 129.62(10)
C3 C2 Ti1 C22 155.58(10)
C1 C2 Ti1 C22 -89.38(10)
C3 C2 Ti1 C1 -115.04(14)
C3 C2 Ti1 C8 58.56(11)
C1 C2 Ti1 C8 173.59(10)
C3 C2 Ti1 C9 20.58(11)
C1 C2 Ti1 C9 135.61(10)
C3 C2 Ti1 C5 -76.23(10)
C1 C2 Ti1 C5 38.80(9)
C3 C2 Ti1 C10 -6.36(15)
C1 C2 Ti1 C10 108.67(12)
C3 C2 Ti1 C12 89.44(12)
C1 C2 Ti1 C12 -155.52(10)
C1 C2 Ti1 C3 115.04(14)
C3 C2 Ti1 C11 72.2(3)
C1 C2 Ti1 C11 -172.7(3)
C3 C2 Ti1 C4 -36.27(9)
C1 C2 Ti1 C4 78.77(10)
C3 C2 Ti1 Ti2 -157.63(9)
C1 C2 Ti1 Ti2 -42.60(9)
C9 C8 Ti1 C22 170.11(10)
C12 C8 Ti1 C22 55.86(11)
C9 C8 Ti1 C1 -97.99(14)
C12 C8 Ti1 C1 147.75(12)
C9 C8 Ti1 C2 -105.04(10)
C12 C8 Ti1 C2 140.70(10)
C12 C8 Ti1 C9 -114.26(15)
C9 C8 Ti1 C5 -38.56(14)
C12 C8 Ti1 C5 -152.81(10)
C9 C8 Ti1 C10 37.13(9)
C12 C8 Ti1 C10 -77.13(11)
C9 C8 Ti1 C12 114.26(15)
C9 C8 Ti1 C3 -76.32(10)
C12 C8 Ti1 C3 169.42(11)
C9 C8 Ti1 C11 78.10(10)
C12 C8 Ti1 C11 -36.16(10)
C9 C8 Ti1 C4 -44.95(11)
C12 C8 Ti1 C4 -159.20(10)
C9 C8 Ti1 Ti2 142.20(8)
C12 C8 Ti1 Ti2 27.94(14)
C8 C9 Ti1 C22 -13.54(13)
C10 C9 Ti1 C22 102.54(11)
C8 C9 Ti1 C1 128.53(11)
C10 C9 Ti1 C1 -115.39(11)
C8 C9 Ti1 C2 91.09(11)
C10 C9 Ti1 C2 -152.84(9)
C10 C9 Ti1 C8 116.08(14)
C8 C9 Ti1 C5 154.30(10)
C10 C9 Ti1 C5 -89.62(10)
C8 C9 Ti1 C10 -116.08(14)
C8 C9 Ti1 C12 -37.97(10)
C10 C9 Ti1 C12 78.11(10)
C8 C9 Ti1 C3 102.56(10)
C10 C9 Ti1 C3 -141.37(10)
C8 C9 Ti1 C11 -78.44(10)
C10 C9 Ti1 C11 37.64(9)
C8 C9 Ti1 C4 136.40(10)
C10 C9 Ti1 C4 -107.52(10)
C8 C9 Ti1 Ti2 -93.48(14)
C10 C9 Ti1 Ti2 22.60(18)
C4 C5 Ti1 C22 136.96(10)
C1 C5 Ti1 C22 20.73(11)
C4 C5 Ti1 C1 116.23(14)
C4 C5 Ti1 C2 76.74(10)
C1 C5 Ti1 C2 -39.49(9)
C4 C5 Ti1 C8 -11.18(14)
C1 C5 Ti1 C8 -127.41(11)
C4 C5 Ti1 C9 -33.26(11)
C1 C5 Ti1 C9 -149.49(9)
C4 C5 Ti1 C10 -69.37(10)
C1 C5 Ti1 C10 174.40(9)
C4 C5 Ti1 C12 -68.9(2)
C1 C5 Ti1 C12 174.89(17)
C4 C5 Ti1 C3 35.89(9)
C1 C5 Ti1 C3 -80.34(10)
C4 C5 Ti1 C11 -95.51(11)
C1 C5 Ti1 C11 148.26(9)
C1 C5 Ti1 C4 -116.23(14)
C4 C5 Ti1 Ti2 168.33(10)
C1 C5 Ti1 Ti2 52.10(9)
C9 C10 Ti1 C22 -110.48(11)
C11 C10 Ti1 C22 4.26(12)
C13 C10 Ti1 C22 126.94(14)
C9 C10 Ti1 C1 106.45(12)
C11 C10 Ti1 C1 -138.81(10)
C13 C10 Ti1 C1 -16.13(18)
C9 C10 Ti1 C2 45.50(15)
C11 C10 Ti1 C2 160.24(10)
C13 C10 Ti1 C2 -77.08(17)
C9 C10 Ti1 C8 -37.27(10)
C11 C10 Ti1 C8 77.48(10)
C13 C10 Ti1 C8 -159.84(16)
C11 C10 Ti1 C9 114.74(14)
C13 C10 Ti1 C9 -122.58(18)
C9 C10 Ti1 C5 101.36(10)
C11 C10 Ti1 C5 -143.90(9)
C13 C10 Ti1 C5 -21.22(15)
C9 C10 Ti1 C12 -78.47(11)
C11 C10 Ti1 C12 36.28(9)
C13 C10 Ti1 C12 158.96(16)
C9 C10 Ti1 C3 41.67(11)
C11 C10 Ti1 C3 156.42(9)
C13 C10 Ti1 C3 -80.90(14)
C9 C10 Ti1 C11 -114.74(14)
C13 C10 Ti1 C11 122.68(18)
C9 C10 Ti1 C4 70.19(10)
C11 C10 Ti1 C4 -175.06(9)
C13 C10 Ti1 C4 -52.38(14)
C9 C10 Ti1 Ti2 -169.59(8)
C11 C10 Ti1 Ti2 -54.84(10)
C13 C10 Ti1 Ti2 67.84(15)
C11 C12 Ti1 C22 119.13(10)
C8 C12 Ti1 C22 -124.01(11)
C11 C12 Ti1 C1 132.74(18)
C8 C12 Ti1 C1 -110.4(2)
C11 C12 Ti1 C2 -174.05(9)
C8 C12 Ti1 C2 -57.19(14)
C11 C12 Ti1 C8 -116.86(15)
C11 C12 Ti1 C9 -78.55(11)
C8 C12 Ti1 C9 38.31(10)
C11 C12 Ti1 C5 -37.5(2)
C8 C12 Ti1 C5 79.4(2)
C11 C12 Ti1 C10 -36.93(9)
C8 C12 Ti1 C10 79.93(11)
C11 C12 Ti1 C3 -129.97(10)
C8 C12 Ti1 C3 -13.10(13)
C8 C12 Ti1 C11 116.86(15)
C11 C12 Ti1 C4 -86.72(12)
C8 C12 Ti1 C4 30.14(14)
C11 C12 Ti1 Ti2 81.53(10)
C8 C12 Ti1 Ti2 -161.61(9)
C2 C3 Ti1 C22 -26.34(11)
C4 C3 Ti1 C22 -143.16(9)
C6 C3 Ti1 C22 93.45(14)
C2 C3 Ti1 C1 38.85(9)
C4 C3 Ti1 C1 -77.97(10)
C6 C3 Ti1 C1 158.64(16)
C4 C3 Ti1 C2 -116.82(13)
C6 C3 Ti1 C2 119.79(18)
C2 C3 Ti1 C8 -127.71(10)
C4 C3 Ti1 C8 115.47(10)
C6 C3 Ti1 C8 -7.92(15)
C2 C3 Ti1 C9 -161.56(10)
C4 C3 Ti1 C9 81.62(10)
C6 C3 Ti1 C9 -41.77(14)
C2 C3 Ti1 C5 81.11(10)
C4 C3 Ti1 C5 -35.71(9)
C6 C3 Ti1 C5 -159.09(16)
C2 C3 Ti1 C10 176.10(9)
C4 C3 Ti1 C10 59.28(10)
C6 C3 Ti1 C10 -64.11(15)
C2 C3 Ti1 C12 -120.33(10)
C4 C3 Ti1 C12 122.85(10)
C6 C3 Ti1 C12 -0.54(17)
C2 C3 Ti1 C11 -162.89(10)
C4 C3 Ti1 C11 80.29(12)
C6 C3 Ti1 C11 -43.10(18)
C2 C3 Ti1 C4 116.82(13)
C6 C3 Ti1 C4 -123.39(18)
C2 C3 Ti1 Ti2 25.49(10)
C4 C3 Ti1 Ti2 -91.33(9)
C6 C3 Ti1 Ti2 145.28(12)
C12 C11 Ti1 C22 -60.01(10)
C10 C11 Ti1 C22 -176.77(9)
C14 C11 Ti1 C22 64.03(15)
C12 C11 Ti1 C1 -147.98(14)
C10 C11 Ti1 C1 95.27(16)
C14 C11 Ti1 C1 -23.9(2)
C12 C11 Ti1 C2 21.8(3)
C10 C11 Ti1 C2 -94.9(3)
C14 C11 Ti1 C2 145.9(3)
C12 C11 Ti1 C8 36.99(10)
C10 C11 Ti1 C8 -79.77(10)
C14 C11 Ti1 C8 161.03(18)
C12 C11 Ti1 C9 78.73(11)
C10 C11 Ti1 C9 -38.02(9)
C14 C11 Ti1 C9 -157.23(17)
C12 C11 Ti1 C5 165.70(10)
C10 C11 Ti1 C5 48.94(12)
C14 C11 Ti1 C5 -70.26(17)
C12 C11 Ti1 C10 116.75(14)
C14 C11 Ti1 C10 -119.21(19)
C10 C11 Ti1 C12 -116.75(14)
C14 C11 Ti1 C12 124.0(2)
C12 C11 Ti1 C3 80.30(13)
C10 C11 Ti1 C3 -36.45(13)
C14 C11 Ti1 C3 -155.66(13)
C12 C11 Ti1 C4 122.86(10)
C10 C11 Ti1 C4 6.10(12)
C14 C11 Ti1 C4 -113.10(15)
C12 C11 Ti1 Ti2 -107.22(9)
C10 C11 Ti1 Ti2 136.03(9)
C14 C11 Ti1 Ti2 16.82(15)
C5 C4 Ti1 C22 -63.83(13)
C3 C4 Ti1 C22 54.21(12)
C7 C4 Ti1 C22 175.23(14)
C5 C4 Ti1 C1 -38.04(10)
C3 C4 Ti1 C1 80.00(10)
C7 C4 Ti1 C1 -158.98(18)
C5 C4 Ti1 C2 -81.18(10)
C3 C4 Ti1 C2 36.86(9)
C7 C4 Ti1 C2 157.88(18)
C5 C4 Ti1 C8 172.38(10)
C3 C4 Ti1 C8 -69.58(10)
C7 C4 Ti1 C8 51.44(17)
C5 C4 Ti1 C9 148.27(11)
C3 C4 Ti1 C9 -93.69(10)
C7 C4 Ti1 C9 27.33(16)
C3 C4 Ti1 C5 118.04(14)
C7 C4 Ti1 C5 -120.9(2)
C5 C4 Ti1 C10 115.43(10)
C3 C4 Ti1 C10 -126.54(9)
C7 C4 Ti1 C10 -5.52(16)
C5 C4 Ti1 C12 155.22(10)
C3 C4 Ti1 C12 -86.75(12)
C7 C4 Ti1 C12 34.27(19)
C5 C4 Ti1 C3 -118.04(14)
C7 C4 Ti1 C3 121.0(2)
C5 C4 Ti1 C11 111.99(10)
C3 C4 Ti1 C11 -129.98(9)
C7 C4 Ti1 C11 -8.96(18)
C5 C4 Ti1 Ti2 -12.60(10)
C3 C4 Ti1 Ti2 105.44(9)
C7 C4 Ti1 Ti2 -133.54(15)
C23 C22 Ti2 C26 108.23(13)
Ti1 C22 Ti2 C26 -130.80(10)
C26 C22 Ti2 C23 -108.23(13)
Ti1 C22 Ti2 C23 120.96(10)
C26 C22 Ti2 C15 7.56(16)
C23 C22 Ti2 C15 115.79(13)
Ti1 C22 Ti2 C15 -123.25(11)
C26 C22 Ti2 C19 -60.34(14)
C23 C22 Ti2 C19 47.90(14)
Ti1 C22 Ti2 C19 168.86(8)
C26 C22 Ti2 C18 -124.50(11)
C23 C22 Ti2 C18 -16.27(15)
Ti1 C22 Ti2 C18 104.69(10)
C26 C22 Ti2 C16 85.93(16)
C23 C22 Ti2 C16 -165.84(12)
Ti1 C22 Ti2 C16 -44.88(15)
C26 C22 Ti2 C25 -34.72(9)
C23 C22 Ti2 C25 73.51(10)
Ti1 C22 Ti2 C25 -165.52(7)
C26 C22 Ti2 C24 -73.68(9)
C23 C22 Ti2 C24 34.55(9)
Ti1 C22 Ti2 C24 155.52(7)
C26 C22 Ti2 C17 166.58(11)
C23 C22 Ti2 C17 -85.19(15)
Ti1 C22 Ti2 C17 35.78(14)
C26 C22 Ti2 Ti1 130.80(10)
C23 C22 Ti2 Ti1 -120.96(10)
C25 C26 Ti2 C22 -118.93(13)
C25 C26 Ti2 C23 -76.46(10)
C22 C26 Ti2 C23 42.47(9)
C25 C26 Ti2 C15 65.21(10)
C22 C26 Ti2 C15 -175.86(9)
C25 C26 Ti2 C19 26.67(11)
C22 C26 Ti2 C19 145.60(9)
C25 C26 Ti2 C18 0.60(16)
C22 C26 Ti2 C18 119.53(12)
C25 C26 Ti2 C16 97.71(11)
C22 C26 Ti2 C16 -143.36(9)
C22 C26 Ti2 C25 118.93(13)
C25 C26 Ti2 C24 -35.72(9)
C22 C26 Ti2 C24 83.21(10)
C25 C26 Ti2 C17 91.9(3)
C22 C26 Ti2 C17 -149.2(2)
C25 C26 Ti2 Ti1 -153.90(9)
C22 C26 Ti2 Ti1 -34.97(8)
C24 C23 Ti2 C22 119.07(13)
C24 C23 Ti2 C26 76.43(10)
C22 C23 Ti2 C26 -42.63(9)
C24 C23 Ti2 C15 -8.36(15)
C22 C23 Ti2 C15 -127.43(11)
C24 C23 Ti2 C19 -33.10(11)
C22 C23 Ti2 C19 -152.17(9)
C24 C23 Ti2 C18 -70.47(10)
C22 C23 Ti2 C18 170.46(9)
C24 C23 Ti2 C16 -86.3(3)
C22 C23 Ti2 C16 154.6(2)
C24 C23 Ti2 C25 35.46(9)
C22 C23 Ti2 C25 -83.61(10)
C22 C23 Ti2 C24 -119.07(13)
C24 C23 Ti2 C17 -100.23(11)
C22 C23 Ti2 C17 140.71(9)
C24 C23 Ti2 Ti1 160.49(9)
C22 C23 Ti2 Ti1 41.43(8)
C16 C15 Ti2 C22 132.36(12)
C19 C15 Ti2 C22 -113.67(13)
C16 C15 Ti2 C26 137.35(9)
C19 C15 Ti2 C26 -108.68(10)
C16 C15 Ti2 C23 -155.08(10)
C19 C15 Ti2 C23 -41.11(15)
C16 C15 Ti2 C19 -113.97(14)
C16 C15 Ti2 C18 -76.76(10)
C19 C15 Ti2 C18 37.21(10)
C19 C15 Ti2 C16 113.97(14)
C16 C15 Ti2 C25 168.79(10)
C19 C15 Ti2 C25 -77.24(10)
C16 C15 Ti2 C24 -160.14(9)
C19 C15 Ti2 C24 -46.17(11)
C16 C15 Ti2 C17 -36.15(9)
C19 C15 Ti2 C17 77.82(10)
C16 C15 Ti2 Ti1 42.35(12)
C19 C15 Ti2 Ti1 156.32(8)
C18 C19 Ti2 C22 -118.72(12)
C15 C19 Ti2 C22 125.31(12)
C18 C19 Ti2 C26 -156.08(9)
C15 C19 Ti2 C26 87.95(11)
C18 C19 Ti2 C23 -88.74(10)
C15 C19 Ti2 C23 155.29(10)
C18 C19 Ti2 C15 115.97(14)
C15 C19 Ti2 C18 -115.97(14)
C18 C19 Ti2 C16 77.76(10)
C15 C19 Ti2 C16 -38.21(10)
C18 C19 Ti2 C25 -141.14(10)
C15 C19 Ti2 C25 102.89(10)
C18 C19 Ti2 C24 -106.97(10)
C15 C19 Ti2 C24 137.06(10)
C18 C19 Ti2 C17 37.21(9)
C15 C19 Ti2 C17 -78.76(11)
C18 C19 Ti2 Ti1 26.2(2)
C15 C19 Ti2 Ti1 -89.81(19)
C19 C18 Ti2 C22 115.90(12)
C17 C18 Ti2 C22 -128.82(12)
C21 C18 Ti2 C22 -5.7(2)
C19 C18 Ti2 C26 42.49(15)
C17 C18 Ti2 C26 157.76(11)
C21 C18 Ti2 C26 -79.08(18)
C19 C18 Ti2 C23 105.42(10)
C17 C18 Ti2 C23 -139.31(9)
C21 C18 Ti2 C23 -16.14(16)
C19 C18 Ti2 C15 -37.69(10)
C17 C18 Ti2 C15 77.58(10)
C21 C18 Ti2 C15 -159.25(17)
C17 C18 Ti2 C19 115.27(14)
C21 C18 Ti2 C19 -121.56(19)
C19 C18 Ti2 C16 -79.16(10)
C17 C18 Ti2 C16 36.11(9)
C21 C18 Ti2 C16 159.27(17)
C19 C18 Ti2 C25 42.86(11)
C17 C18 Ti2 C25 158.13(9)
C21 C18 Ti2 C25 -78.70(15)
C19 C18 Ti2 C24 72.79(10)
C17 C18 Ti2 C24 -171.93(10)
C21 C18 Ti2 C24 -48.77(15)
C19 C18 Ti2 C17 -115.27(14)
C21 C18 Ti2 C17 123.17(19)
C19 C18 Ti2 Ti1 -171.60(8)
C17 C18 Ti2 Ti1 -56.33(11)
C21 C18 Ti2 Ti1 66.84(16)
C17 C16 Ti2 C22 123.94(14)
C15 C16 Ti2 C22 -119.08(15)
C17 C16 Ti2 C26 -177.77(9)
C15 C16 Ti2 C26 -60.80(12)
C17 C16 Ti2 C23 -18.6(3)
C15 C16 Ti2 C23 98.4(2)
C17 C16 Ti2 C15 -116.97(14)
C17 C16 Ti2 C19 -78.17(10)
C15 C16 Ti2 C19 38.80(9)
C17 C16 Ti2 C18 -36.40(10)
C15 C16 Ti2 C18 80.57(10)
C17 C16 Ti2 C25 -131.31(10)
C15 C16 Ti2 C25 -14.34(12)
C17 C16 Ti2 C24 -85.81(13)
C15 C16 Ti2 C24 31.17(14)
C15 C16 Ti2 C17 116.97(14)
C17 C16 Ti2 Ti1 89.72(10)
C15 C16 Ti2 Ti1 -153.31(8)
C26 C25 Ti2 C22 37.81(9)
C24 C25 Ti2 C22 -80.07(10)
C28 C25 Ti2 C22 156.07(16)
C24 C25 Ti2 C26 -117.87(14)
C28 C25 Ti2 C26 118.26(18)
C26 C25 Ti2 C23 81.74(10)
C24 C25 Ti2 C23 -36.13(9)
C28 C25 Ti2 C23 -160.00(16)
C26 C25 Ti2 C15 -122.01(10)
C24 C25 Ti2 C15 120.12(10)
C28 C25 Ti2 C15 -3.75(14)
C26 C25 Ti2 C19 -156.60(10)
C24 C25 Ti2 C19 85.53(10)
C28 C25 Ti2 C19 -38.34(14)
C26 C25 Ti2 C18 -179.66(9)
C24 C25 Ti2 C18 62.47(10)
C28 C25 Ti2 C18 -61.39(15)
C26 C25 Ti2 C16 -113.82(10)
C24 C25 Ti2 C16 128.31(10)
C28 C25 Ti2 C16 4.44(17)
C26 C25 Ti2 C24 117.87(14)
C28 C25 Ti2 C24 -123.87(18)
C26 C25 Ti2 C17 -158.94(10)
C24 C25 Ti2 C17 83.19(12)
C28 C25 Ti2 C17 -40.68(18)
C26 C25 Ti2 Ti1 26.67(10)
C24 C25 Ti2 Ti1 -91.20(9)
C28 C25 Ti2 Ti1 144.93(13)
C23 C24 Ti2 C22 -37.70(9)
C25 C24 Ti2 C22 80.81(10)
C27 C24 Ti2 C22 -156.62(18)
C23 C24 Ti2 C26 -81.89(10)
C25 C24 Ti2 C26 36.62(9)
C27 C24 Ti2 C26 159.20(18)
C25 C24 Ti2 C23 118.51(13)
C27 C24 Ti2 C23 -118.9(2)
C23 C24 Ti2 C15 174.85(9)
C25 C24 Ti2 C15 -66.64(10)
C27 C24 Ti2 C15 55.94(17)
C23 C24 Ti2 C19 149.95(10)
C25 C24 Ti2 C19 -91.54(10)
C27 C24 Ti2 C19 31.04(16)
C23 C24 Ti2 C18 116.48(10)
C25 C24 Ti2 C18 -125.01(9)
C27 C24 Ti2 C18 -2.43(17)
C23 C24 Ti2 C16 156.44(10)
C25 C24 Ti2 C16 -85.05(12)
C27 C24 Ti2 C16 37.5(2)
C23 C24 Ti2 C25 -118.51(13)
C27 C24 Ti2 C25 122.6(2)
C23 C24 Ti2 C17 110.65(10)
C25 C24 Ti2 C17 -130.84(9)
C27 C24 Ti2 C17 -8.26(19)
C23 C24 Ti2 Ti1 -19.27(9)
C25 C24 Ti2 Ti1 99.24(9)
C27 C24 Ti2 Ti1 -138.19(15)
C16 C17 Ti2 C22 -130.34(13)
C18 C17 Ti2 C22 112.14(14)
C20 C17 Ti2 C22 -8.3(2)
C16 C17 Ti2 C26 7.6(3)
C18 C17 Ti2 C26 -110.0(3)
C20 C17 Ti2 C26 129.6(3)
C16 C17 Ti2 C23 173.90(10)
C18 C17 Ti2 C23 56.39(12)
C20 C17 Ti2 C23 -64.03(17)
C16 C17 Ti2 C15 37.16(10)
C18 C17 Ti2 C15 -80.36(10)
C20 C17 Ti2 C15 159.22(17)
C16 C17 Ti2 C19 79.48(11)
C18 C17 Ti2 C19 -38.03(9)
C20 C17 Ti2 C19 -158.46(17)
C16 C17 Ti2 C18 117.52(14)
C20 C17 Ti2 C18 -120.42(18)
C18 C17 Ti2 C16 -117.52(14)
C20 C17 Ti2 C16 122.06(19)
C16 C17 Ti2 C25 82.25(13)
C18 C17 Ti2 C25 -35.27(14)
C20 C17 Ti2 C25 -155.69(13)
C16 C17 Ti2 C24 127.86(10)
C18 C17 Ti2 C24 10.34(12)
C20 C17 Ti2 C24 -110.08(15)
C16 C17 Ti2 Ti1 -103.38(9)
C18 C17 Ti2 Ti1 139.10(9)
C20 C17 Ti2 Ti1 18.68(15)
C1 Ti1 Ti2 C22 -108.78(7)
C2 Ti1 Ti2 C22 -81.81(7)
C8 Ti1 Ti2 C22 39.32(9)
C9 Ti1 Ti2 C22 102.28(13)
C5 Ti1 Ti2 C22 -140.18(7)
C10 Ti1 Ti2 C22 117.45(7)
C12 Ti1 Ti2 C22 55.54(7)
C3 Ti1 Ti2 C22 -95.86(7)
C11 Ti1 Ti2 C22 89.49(7)
C4 Ti1 Ti2 C22 -133.17(7)
C22 Ti1 Ti2 C26 28.71(7)
C1 Ti1 Ti2 C26 -80.07(6)
C2 Ti1 Ti2 C26 -53.10(6)
C8 Ti1 Ti2 C26 68.03(8)
C9 Ti1 Ti2 C26 130.99(12)
C5 Ti1 Ti2 C26 -111.47(6)
C10 Ti1 Ti2 C26 146.16(6)
C12 Ti1 Ti2 C26 84.25(6)
C3 Ti1 Ti2 C26 -67.15(6)
C11 Ti1 Ti2 C26 118.20(6)
C4 Ti1 Ti2 C26 -104.46(6)
C22 Ti1 Ti2 C23 -33.56(7)
C1 Ti1 Ti2 C23 -142.34(6)
C2 Ti1 Ti2 C23 -115.37(6)
C8 Ti1 Ti2 C23 5.76(8)
C9 Ti1 Ti2 C23 68.72(12)
C5 Ti1 Ti2 C23 -173.73(6)
C10 Ti1 Ti2 C23 83.89(6)
C12 Ti1 Ti2 C23 21.98(6)
C3 Ti1 Ti2 C23 -129.41(6)
C11 Ti1 Ti2 C23 55.94(6)
C4 Ti1 Ti2 C23 -166.72(6)
C22 Ti1 Ti2 C15 135.94(9)
C1 Ti1 Ti2 C15 27.16(8)
C2 Ti1 Ti2 C15 54.13(8)
C8 Ti1 Ti2 C15 175.26(9)
C9 Ti1 Ti2 C15 -121.78(13)
C5 Ti1 Ti2 C15 -4.23(8)
C10 Ti1 Ti2 C15 -106.61(8)
C12 Ti1 Ti2 C15 -168.52(8)
C3 Ti1 Ti2 C15 40.09(8)
C11 Ti1 Ti2 C15 -134.56(8)
C4 Ti1 Ti2 C15 2.78(8)
C22 Ti1 Ti2 C19 -153.33(18)
C1 Ti1 Ti2 C19 97.89(18)
C2 Ti1 Ti2 C19 124.86(18)
C8 Ti1 Ti2 C19 -114.01(19)
C9 Ti1 Ti2 C19 -51.0(2)
C5 Ti1 Ti2 C19 66.50(18)
C10 Ti1 Ti2 C19 -35.88(18)
C12 Ti1 Ti2 C19 -97.78(18)
C3 Ti1 Ti2 C19 110.82(18)
C11 Ti1 Ti2 C19 -63.83(18)
C4 Ti1 Ti2 C19 73.51(18)
C22 Ti1 Ti2 C18 -133.48(8)
C1 Ti1 Ti2 C18 117.74(7)
C2 Ti1 Ti2 C18 144.70(7)
C8 Ti1 Ti2 C18 -94.16(9)
C9 Ti1 Ti2 C18 -31.21(13)
C5 Ti1 Ti2 C18 86.34(7)
C10 Ti1 Ti2 C18 -16.03(7)
C12 Ti1 Ti2 C18 -77.94(7)
C3 Ti1 Ti2 C18 130.66(7)
C11 Ti1 Ti2 C18 -43.99(7)
C4 Ti1 Ti2 C18 93.35(7)
C22 Ti1 Ti2 C16 160.69(7)
C1 Ti1 Ti2 C16 51.91(6)
C2 Ti1 Ti2 C16 78.87(6)
C8 Ti1 Ti2 C16 -159.99(8)
C9 Ti1 Ti2 C16 -97.04(12)
C5 Ti1 Ti2 C16 20.51(6)
C10 Ti1 Ti2 C16 -81.86(6)
C12 Ti1 Ti2 C16 -143.77(6)
C3 Ti1 Ti2 C16 64.83(6)
C11 Ti1 Ti2 C16 -109.82(6)
C4 Ti1 Ti2 C16 27.52(6)
C22 Ti1 Ti2 C25 13.36(7)
C1 Ti1 Ti2 C25 -95.42(6)
C2 Ti1 Ti2 C25 -68.45(6)
C8 Ti1 Ti2 C25 52.68(8)
C9 Ti1 Ti2 C25 115.64(12)
C5 Ti1 Ti2 C25 -126.82(6)
C10 Ti1 Ti2 C25 130.81(6)
C12 Ti1 Ti2 C25 68.90(6)
C3 Ti1 Ti2 C25 -82.49(6)
C11 Ti1 Ti2 C25 102.85(6)
C4 Ti1 Ti2 C25 -119.81(6)
C22 Ti1 Ti2 C24 -22.17(7)
C1 Ti1 Ti2 C24 -130.96(6)
C2 Ti1 Ti2 C24 -103.99(6)
C8 Ti1 Ti2 C24 17.14(8)
C9 Ti1 Ti2 C24 80.10(12)
C5 Ti1 Ti2 C24 -162.35(6)
C10 Ti1 Ti2 C24 95.27(6)
C12 Ti1 Ti2 C24 33.37(6)
C3 Ti1 Ti2 C24 -118.03(6)
C11 Ti1 Ti2 C24 67.32(6)
C4 Ti1 Ti2 C24 -155.34(6)
C22 Ti1 Ti2 C17 -163.13(7)
C1 Ti1 Ti2 C17 88.09(6)
C2 Ti1 Ti2 C17 115.05(6)
C8 Ti1 Ti2 C17 -123.81(8)
C9 Ti1 Ti2 C17 -60.86(12)
C5 Ti1 Ti2 C17 56.69(6)
C10 Ti1 Ti2 C17 -45.68(6)
C12 Ti1 Ti2 C17 -107.59(6)
C3 Ti1 Ti2 C17 101.01(6)
C11 Ti1 Ti2 C17 -73.64(6)
C4 Ti1 Ti2 C17 63.70(6)

loop_
_platon_squeeze_void_nr
_platon_squeeze_void_average_x
_platon_squeeze_void_average_y
_platon_squeeze_void_average_z
_platon_squeeze_void_volume
_platon_squeeze_void_count_electrons
_platon_squeeze_void_content
1 0.000 0.000 0.000 196 43 ' '
2 1.000 0.500 0.500 196 43 ' '
